data_7206759
loop_
_publ_author_name
'Li, Cai'
'Li, Dong-Sheng'
'Zhao, Jun'
'Mou, Yi-Qing'
'Zou, Kun'
'Xiao, Shu-Zhang'
'Du, Miao'

_publ_section_title
;
 Structural diversity and fluorescent properties of Zn(ii)/Cd(ii)
 coordination polymers with a versatile tecton 2-(carboxymethoxy)benzoic
 acid and N-donor co-ligands
;
_journal_issue 22
_journal_name_full CrystEngComm
_journal_page_first 6601
_journal_paper_doi 10.1039/c1ce05896g
_journal_volume 13
_journal_year 2011
_chemical_formula_sum 'C19 H26 N4 O8 Zn'
_chemical_formula_weight 503.81
_chemical_name_systematic
;
?
;
_space_group_IT_number 2
_symmetry_cell_setting triclinic
_symmetry_space_group_name_Hall '-P 1'
_symmetry_space_group_name_H-M 'P -1'
_atom_sites_solution_hydrogens geom
_atom_sites_solution_primary direct
_atom_sites_solution_secondary difmap
_audit_creation_method SHELXL-97
_cell_angle_alpha 82.9500(10)
_cell_angle_beta 83.4740(10)
_cell_angle_gamma 84.5990(10)
_cell_formula_units_Z 2
_cell_length_a 8.9846(2)
_cell_length_b 9.2383(2)
_cell_length_c 13.4394(3)
_cell_measurement_temperature 296(2)
_cell_volume 1096.25(4)
_computing_structure_refinement 'SHELXL-97 (Sheldrick, 1997)'
_computing_structure_solution 'SHELXS-97 (Sheldrick, 1990)'
_diffrn_ambient_temperature 296(2)
_diffrn_measured_fraction_theta_full 0.987
_diffrn_measured_fraction_theta_max 0.987
_diffrn_radiation_monochromator graphite
_diffrn_radiation_source 'fine-focus sealed tube'
_diffrn_radiation_type MoK\a
_diffrn_radiation_wavelength 0.71073
_diffrn_reflns_av_R_equivalents 0.0211
_diffrn_reflns_av_sigmaI/netI 0.0237
_diffrn_reflns_limit_h_max 12
_diffrn_reflns_limit_h_min -12
_diffrn_reflns_limit_k_max 11
_diffrn_reflns_limit_k_min -12
_diffrn_reflns_limit_l_max 18
_diffrn_reflns_limit_l_min -18
_diffrn_reflns_number 16286
_diffrn_reflns_theta_full 29.47
_diffrn_reflns_theta_max 29.47
_diffrn_reflns_theta_min 2.23
_exptl_absorpt_coefficient_mu 1.174
_exptl_absorpt_correction_T_max 0.791
_exptl_absorpt_correction_T_min 0.710
_exptl_absorpt_correction_type multi-scan
_exptl_crystal_colour Colorless
_exptl_crystal_density_diffrn 1.526
_exptl_crystal_density_method 'not measured'
_exptl_crystal_description Prism
_exptl_crystal_F_000 524
_exptl_crystal_size_max 0.34
_exptl_crystal_size_mid 0.25
_exptl_crystal_size_min 0.20
_refine_diff_density_max 0.545
_refine_diff_density_min -0.469
_refine_diff_density_rms 0.063
_refine_ls_extinction_method none
_refine_ls_goodness_of_fit_ref 1.023
_refine_ls_hydrogen_treatment constr
_refine_ls_matrix_type full
_refine_ls_number_parameters 289
_refine_ls_number_reflns 6016
_refine_ls_number_restraints 0
_refine_ls_restrained_S_all 1.023
_refine_ls_R_factor_all 0.0434
_refine_ls_R_factor_gt 0.0360
_refine_ls_shift/su_max 0.000
_refine_ls_shift/su_mean 0.000
_refine_ls_structure_factor_coef Fsqd
_refine_ls_weighting_details 'calc w=1/[\s^2^(Fo^2^)+(0.0696P)^2^+0.2407P] where P=(Fo^2^+2Fc^2^)/3'
_refine_ls_weighting_scheme calc
_refine_ls_wR_factor_gt 0.1031
_refine_ls_wR_factor_ref 0.1087
_reflns_number_gt 5183
_reflns_number_total 6016
_reflns_threshold_expression >2sigma(I)
_cod_data_source_file c1ce05896g.txt
_cod_data_source_block 3
_cod_depositor_comments
;
The following automatic conversions were performed:

'_symmetry_cell_setting' value 'Triclinic' changed to 'triclinic'
according to /home/saulius/struct/CIF-dictionaries/cif_core.dic
dictionary named 'cif_core.dic' version 2.4.1 from
2010-06-29.

'_exptl_absorpt_correction_type' value 'Multi-scan'
changed to 'multi-scan' according to
/home/saulius/struct/CIF-dictionaries/cif_core.dic dictionary named
'cif_core.dic' version 2.4.1 from 2010-06-29.

Automatic conversion script
Id: cif_fix_values 1715 2011-07-08 13:25:40Z adriana 
;
_cod_original_sg_symbol_H-M P-1
_cod_database_code 7206759

loop_
_symmetry_equiv_pos_as_xyz
'x, y, z'
'-x, -y, -z'

loop_
_atom_site_label
_atom_site_type_symbol
_atom_site_fract_x
_atom_site_fract_y
_atom_site_fract_z
_atom_site_U_iso_or_equiv
_atom_site_adp_type
_atom_site_occupancy
_atom_site_symmetry_multiplicity
_atom_site_calc_flag
_atom_site_refinement_flags
Zn1 Zn 0.14279(2) 0.74005(2) 0.247249(15) 0.03640(8) Uani 1 1 d .
O1 O 0.21983(15) 0.53645(14) 0.22533(11) 0.0435(3) Uani 1 1 d .
O3 O 0.32350(16) 0.26526(14) 0.17612(11) 0.0453(3) Uani 1 1 d .
O5 O 0.30486(17) -0.15204(15) 0.27604(13) 0.0540(4) Uani 1 1 d .
O4 O 0.14449(17) 0.04453(17) 0.27339(16) 0.0629(4) Uani 1 1 d .
O2 O 0.3573(2) 0.64495(16) 0.09613(14) 0.0636(4) Uani 1 1 d .
N1 N 0.01026(17) 0.80916(17) 0.13843(12) 0.0415(3) Uani 1 1 d .
N2 N -0.17785(18) 0.92446(18) 0.06407(14) 0.0440(3) Uani 1 1 d .
N3 N -0.00232(18) 0.70719(18) 0.37284(12) 0.0427(3) Uani 1 1 d .
N4 N -0.17900(19) 0.6092(2) 0.47905(13) 0.0488(4) Uani 1 1 d .
C4 C 0.4032(2) 0.06870(19) 0.29258(14) 0.0382(3) Uani 1 1 d .
C3 C 0.4235(2) 0.20950(18) 0.24283(14) 0.0393(4) Uani 1 1 d .
C9 C 0.2723(2) -0.01506(19) 0.27880(14) 0.0402(4) Uani 1 1 d .
C1 C 0.3119(2) 0.53603(19) 0.14590(15) 0.0409(4) Uani 1 1 d .
C5 C 0.5078(3) 0.0044(3) 0.35566(19) 0.0549(5) Uani 1 1 d .
H5A H 0.4960 -0.0894 0.3879 0.066 Uiso 1 1 calc R
C6 C 0.6297(3) 0.0759(3) 0.3720(2) 0.0682(7) Uani 1 1 d .
H6A H 0.6985 0.0314 0.4154 0.082 Uiso 1 1 calc R
C14 C -0.4325(2) 0.9487(2) 0.01170(19) 0.0500(5) Uani 1 1 d .
H14B H -0.3952 0.9128 -0.0512 0.075 Uiso 1 1 d R
H14A H -0.4603 0.8683 0.0605 0.075 Uiso 1 1 d R
C16 C -0.0320(3) 0.7875(3) 0.4530(2) 0.0604(6) Uani 1 1 d .
H16A H 0.0155 0.8698 0.4611 0.072 Uiso 1 1 calc R
C12 C -0.1090(2) 0.9030(2) 0.14764(16) 0.0451(4) Uani 1 1 d .
H9A H -0.1408 0.9484 0.2053 0.054 Uiso 1 1 calc R
C17 C -0.1404(3) 0.7287(3) 0.5181(2) 0.0667(7) Uani 1 1 d .
H17A H -0.1816 0.7628 0.5784 0.080 Uiso 1 1 calc R
C15 C -0.0922(2) 0.5996(2) 0.39226(15) 0.0480(4) Uani 1 1 d .
H15A H -0.0947 0.5266 0.3507 0.058 Uiso 1 1 calc R
C11 C -0.0992(2) 0.8406(2) -0.00356(16) 0.0483(4) Uani 1 1 d .
H11A H -0.1210 0.8336 -0.0687 0.058 Uiso 1 1 calc R
C2 C 0.3600(3) 0.3898(2) 0.10699(16) 0.0510(5) Uani 1 1 d .
H2A H 0.3131 0.3861 0.0459 0.061 Uiso 1 1 calc R
H2B H 0.4680 0.3837 0.0892 0.061 Uiso 1 1 calc R
C7 C 0.6477(3) 0.2142(3) 0.3230(2) 0.0673(7) Uani 1 1 d .
H7A H 0.7300 0.2628 0.3329 0.081 Uiso 1 1 calc R
C19 C -0.4423(2) 0.5543(3) 0.47911(18) 0.0551(5) Uani 1 1 d .
H19B H -0.4780 0.6515 0.4936 0.083 Uiso 1 1 d R
H19A H -0.4295 0.5514 0.4075 0.083 Uiso 1 1 d R
C10 C 0.0172(2) 0.7691(2) 0.04274(16) 0.0472(4) Uani 1 1 d .
H10A H 0.0900 0.7036 0.0144 0.057 Uiso 1 1 calc R
C13 C -0.3139(2) 1.0226(2) 0.0478(2) 0.0574(6) Uani 1 1 d .
H13A H -0.2874 1.1048 -0.0011 0.069 Uiso 1 1 calc R
H13B H -0.3526 1.0607 0.1106 0.069 Uiso 1 1 calc R
C18 C -0.2936(2) 0.5112(3) 0.52183(19) 0.0586(6) Uani 1 1 d .
H18A H -0.3080 0.5123 0.5944 0.070 Uiso 1 1 calc R
H18B H -0.2593 0.4122 0.5082 0.070 Uiso 1 1 calc R
C8 C 0.5454(2) 0.2815(2) 0.25936(19) 0.0527(5) Uani 1 1 d .
H8A H 0.5582 0.3754 0.2275 0.063 Uiso 1 1 calc R
O2W O -0.00176(19) 0.3288(2) 0.24597(17) 0.0705(5) Uani 1 1 d .
O1W O -0.1928(5) 0.4849(4) 0.1144(3) 0.1485(13) Uani 1 1 d .
O3W O 0.6167(4) -0.3133(5) 0.2323(3) 0.1548(14) Uani 1 1 d .

loop_
_atom_site_aniso_label
_atom_site_aniso_U_11
_atom_site_aniso_U_22
_atom_site_aniso_U_33
_atom_site_aniso_U_23
_atom_site_aniso_U_13
_atom_site_aniso_U_12
Zn1 0.03591(12) 0.03041(11) 0.04262(13) -0.00237(8) -0.00466(8) -0.00291(7)
O1 0.0513(7) 0.0310(6) 0.0475(7) -0.0076(5) 0.0016(6) -0.0033(5)
O3 0.0541(8) 0.0293(6) 0.0508(8) -0.0009(5) -0.0013(6) -0.0039(5)
O5 0.0523(8) 0.0310(6) 0.0816(11) -0.0086(7) -0.0130(7) -0.0084(6)
O4 0.0443(8) 0.0414(8) 0.1035(14) -0.0041(8) -0.0098(8) -0.0090(6)
O2 0.0721(10) 0.0346(7) 0.0757(11) 0.0074(7) 0.0138(8) -0.0040(7)
N1 0.0379(7) 0.0423(8) 0.0436(8) -0.0034(6) -0.0057(6) 0.0006(6)
N2 0.0370(7) 0.0416(8) 0.0546(10) -0.0071(7) -0.0117(7) 0.0004(6)
N3 0.0413(8) 0.0445(8) 0.0421(8) -0.0082(7) -0.0015(6) -0.0021(6)
N4 0.0417(8) 0.0592(10) 0.0423(9) -0.0010(7) 0.0010(6) -0.0002(7)
C4 0.0415(8) 0.0308(8) 0.0425(9) -0.0067(7) 0.0006(7) -0.0072(6)
C3 0.0418(9) 0.0291(8) 0.0467(9) -0.0090(7) 0.0035(7) -0.0048(6)
C9 0.0459(9) 0.0313(8) 0.0437(9) -0.0021(7) -0.0027(7) -0.0097(7)
C1 0.0433(9) 0.0299(8) 0.0481(10) -0.0024(7) -0.0025(7) -0.0006(6)
C5 0.0615(13) 0.0463(11) 0.0580(13) 0.0010(9) -0.0142(10) -0.0082(9)
C6 0.0597(13) 0.0725(16) 0.0774(17) -0.0108(13) -0.0259(12) -0.0057(12)
C14 0.0409(9) 0.0418(10) 0.0695(13) -0.0094(9) -0.0180(9) 0.0043(8)
C16 0.0658(14) 0.0556(13) 0.0620(14) -0.0241(11) 0.0047(11) -0.0066(10)
C12 0.0412(9) 0.0496(10) 0.0454(10) -0.0116(8) -0.0069(7) 0.0021(8)
C17 0.0710(15) 0.0744(16) 0.0534(13) -0.0229(12) 0.0139(11) -0.0026(12)
C15 0.0456(10) 0.0567(12) 0.0421(10) -0.0100(8) 0.0017(8) -0.0087(8)
C11 0.0428(9) 0.0565(12) 0.0471(10) -0.0095(9) -0.0082(8) -0.0027(8)
C2 0.0716(13) 0.0318(9) 0.0451(10) -0.0024(7) 0.0089(9) -0.0014(8)
C7 0.0518(12) 0.0620(14) 0.095(2) -0.0223(13) -0.0113(12) -0.0183(10)
C19 0.0423(10) 0.0627(13) 0.0528(12) 0.0153(10) 0.0010(8) -0.0009(9)
C10 0.0401(9) 0.0518(11) 0.0496(11) -0.0115(9) -0.0040(8) 0.0034(8)
C13 0.0453(10) 0.0432(10) 0.0881(17) -0.0152(11) -0.0256(11) 0.0069(8)
C18 0.0457(11) 0.0699(14) 0.0526(12) 0.0168(10) 0.0014(9) -0.0036(10)
C8 0.0499(11) 0.0374(9) 0.0723(14) -0.0121(9) 0.0033(10) -0.0148(8)
O2W 0.0498(9) 0.0605(10) 0.1014(15) -0.0172(10) -0.0005(9) -0.0031(7)
O1W 0.173(3) 0.131(3) 0.145(3) 0.006(2) -0.047(3) -0.022(3)
O3W 0.132(3) 0.191(4) 0.133(3) 0.029(3) -0.019(2) -0.025(3)

loop_
_atom_type_symbol
_atom_type_description
_atom_type_scat_dispersion_real
_atom_type_scat_dispersion_imag
_atom_type_scat_source
C C 0.0033 0.0016 'International Tables Vol C Tables 4.2.6.8 and 6.1.1.4'
H H 0.0000 0.0000 'International Tables Vol C Tables 4.2.6.8 and 6.1.1.4'
N N 0.0061 0.0033 'International Tables Vol C Tables 4.2.6.8 and 6.1.1.4'
O O 0.0106 0.0060 'International Tables Vol C Tables 4.2.6.8 and 6.1.1.4'
Zn Zn 0.2839 1.4301 'International Tables Vol C Tables 4.2.6.8 and 6.1.1.4'

loop_
_geom_angle_atom_site_label_1
_geom_angle_atom_site_label_2
_geom_angle_atom_site_label_3
_geom_angle
_geom_angle_site_symmetry_1
_geom_angle_site_symmetry_3
O5 Zn1 O1 110.00(6) 1_565 .
O5 Zn1 N1 123.38(7) 1_565 .
O1 Zn1 N1 106.13(6) . .
O5 Zn1 N3 109.33(7) 1_565 .
O1 Zn1 N3 101.77(6) . .
N1 Zn1 N3 104.03(7) . .
C1 O1 Zn1 110.40(11) . .
C3 O3 C2 118.43(16) . .
C9 O5 Zn1 115.21(13) . 1_545
C12 N1 C10 105.67(16) . .
C12 N1 Zn1 124.81(14) . .
C10 N1 Zn1 129.49(13) . .
C12 N2 C11 107.61(16) . .
C12 N2 C13 125.91(18) . .
C11 N2 C13 126.47(18) . .
C15 N3 C16 105.58(18) . .
C15 N3 Zn1 124.94(14) . .
C16 N3 Zn1 129.47(16) . .
C15 N4 C17 106.68(19) . .
C15 N4 C18 125.9(2) . .
C17 N4 C18 127.4(2) . .
C5 C4 C3 118.70(18) . .
C5 C4 C9 118.89(17) . .
C3 C4 C9 122.41(17) . .
O3 C3 C8 123.28(17) . .
O3 C3 C4 116.95(16) . .
C8 C3 C4 119.69(19) . .
O4 C9 O5 123.48(17) . .
O4 C9 C4 122.18(16) . .
O5 C9 C4 114.32(16) . .
O2 C1 O1 124.72(17) . .
O2 C1 C2 117.66(18) . .
O1 C1 C2 117.48(16) . .
C4 C5 C6 121.7(2) . .
C4 C5 H5A 119.1 . .
C6 C5 H5A 119.1 . .
C7 C6 C5 118.9(2) . .
C7 C6 H6A 120.6 . .
C5 C6 H6A 120.6 . .
C13 C14 C14 112.7(2) . 2_475
C13 C14 H14B 109.2 . .
C14 C14 H14B 104.8 2_475 .
C13 C14 H14A 109.3 . .
C14 C14 H14A 111.2 2_475 .
H14B C14 H14A 109.5 . .
C17 C16 N3 109.3(2) . .
C17 C16 H16A 125.3 . .
N3 C16 H16A 125.3 . .
N1 C12 N2 111.34(17) . .
N1 C12 H9A 124.3 . .
N2 C12 H9A 124.3 . .
C16 C17 N4 107.0(2) . .
C16 C17 H17A 126.5 . .
N4 C17 H17A 126.5 . .
N3 C15 N4 111.38(19) . .
N3 C15 H15A 124.3 . .
N4 C15 H15A 124.3 . .
C10 C11 N2 106.43(18) . .
C10 C11 H11A 126.8 . .
N2 C11 H11A 126.8 . .
O3 C2 C1 114.79(16) . .
O3 C2 H2A 108.6 . .
C1 C2 H2A 108.6 . .
O3 C2 H2B 108.6 . .
C1 C2 H2B 108.6 . .
H2A C2 H2B 107.5 . .
C8 C7 C6 120.9(2) . .
C8 C7 H7A 119.6 . .
C6 C7 H7A 119.6 . .
C18 C19 C19 111.1(2) . 2_466
C18 C19 H19B 109.6 . .
C19 C19 H19B 110.9 2_466 .
C18 C19 H19A 109.7 . .
C19 C19 H19A 106.0 2_466 .
H19B C19 H19A 109.5 . .
C11 C10 N1 108.95(17) . .
C11 C10 H10A 125.5 . .
N1 C10 H10A 125.5 . .
N2 C13 C14 112.66(17) . .
N2 C13 H13A 109.1 . .
C14 C13 H13A 109.1 . .
N2 C13 H13B 109.1 . .
C14 C13 H13B 109.1 . .
H13A C13 H13B 107.8 . .
N4 C18 C19 112.17(18) . .
N4 C18 H18A 109.2 . .
C19 C18 H18A 109.2 . .
N4 C18 H18B 109.2 . .
C19 C18 H18B 109.2 . .
H18A C18 H18B 107.9 . .
C7 C8 C3 120.1(2) . .
C7 C8 H8A 119.9 . .
C3 C8 H8A 119.9 . .

loop_
_geom_bond_atom_site_label_1
_geom_bond_atom_site_label_2
_geom_bond_distance
_geom_bond_site_symmetry_2
Zn1 O5 1.9390(14) 1_565
Zn1 O1 1.9870(13) .
Zn1 N1 1.9970(15) .
Zn1 N3 2.0223(16) .
O1 C1 1.274(2) .
O3 C3 1.363(2) .
O3 C2 1.426(2) .
O5 C9 1.276(2) .
O5 Zn1 1.9390(14) 1_545
O4 C9 1.232(2) .
O2 C1 1.215(2) .
N1 C12 1.317(2) .
N1 C10 1.374(3) .
N2 C12 1.328(3) .
N2 C11 1.360(3) .
N2 C13 1.472(2) .
N3 C15 1.322(3) .
N3 C16 1.370(3) .
N4 C15 1.335(3) .
N4 C17 1.368(3) .
N4 C18 1.457(3) .
C4 C5 1.381(3) .
C4 C3 1.406(2) .
C4 C9 1.507(2) .
C3 C8 1.386(3) .
C1 C2 1.516(3) .
C5 C6 1.382(3) .
C5 H5A 0.9300 .
C6 C7 1.380(4) .
C6 H6A 0.9300 .
C14 C13 1.474(3) .
C14 C14 1.504(4) 2_475
C14 H14B 0.9602 .
C14 H14A 0.9600 .
C16 C17 1.341(4) .
C16 H16A 0.9300 .
C12 H9A 0.9300 .
C17 H17A 0.9300 .
C15 H15A 0.9300 .
C11 C10 1.354(3) .
C11 H11A 0.9300 .
C2 H2A 0.9700 .
C2 H2B 0.9700 .
C7 C8 1.380(4) .
C7 H7A 0.9300 .
C19 C18 1.513(3) .
C19 C19 1.524(4) 2_466
C19 H19B 0.9600 .
C19 H19A 0.9600 .
C10 H10A 0.9300 .
C13 H13A 0.9700 .
C13 H13B 0.9700 .
C18 H18A 0.9700 .
C18 H18B 0.9700 .
C8 H8A 0.9300 .

loop_
_geom_torsion_atom_site_label_1
_geom_torsion_atom_site_label_2
_geom_torsion_atom_site_label_3
_geom_torsion_atom_site_label_4
_geom_torsion
_geom_torsion_site_symmetry_1
O5 Zn1 O1 C1 -65.92(14) 1_565
N1 Zn1 O1 C1 69.71(14) .
N3 Zn1 O1 C1 178.26(13) .
O5 Zn1 N1 C12 -83.37(18) 1_565
O1 Zn1 N1 C12 148.54(16) .
N3 Zn1 N1 C12 41.61(18) .
O5 Zn1 N1 C10 99.16(18) 1_565
O1 Zn1 N1 C10 -28.93(19) .
N3 Zn1 N1 C10 -135.86(18) .
O5 Zn1 N3 C15 -155.17(16) 1_565
O1 Zn1 N3 C15 -38.85(18) .
N1 Zn1 N3 C15 71.30(18) .
O5 Zn1 N3 C16 26.1(2) 1_565
O1 Zn1 N3 C16 142.45(19) .
N1 Zn1 N3 C16 -107.4(2) .
C2 O3 C3 C8 11.8(3) .
C2 O3 C3 C4 -165.01(16) .
C5 C4 C3 O3 175.74(18) .
C9 C4 C3 O3 -3.7(3) .
C5 C4 C3 C8 -1.2(3) .
C9 C4 C3 C8 179.39(18) .
Zn1 O5 C9 O4 6.7(3) 1_545
Zn1 O5 C9 C4 -175.11(12) 1_545
C5 C4 C9 O4 140.5(2) .
C3 C4 C9 O4 -40.1(3) .
C5 C4 C9 O5 -37.7(3) .
C3 C4 C9 O5 141.72(19) .
Zn1 O1 C1 O2 6.6(3) .
Zn1 O1 C1 C2 -169.12(15) .
C3 C4 C5 C6 1.1(3) .
C9 C4 C5 C6 -179.5(2) .
C4 C5 C6 C7 -0.8(4) .
C15 N3 C16 C17 -1.0(3) .
Zn1 N3 C16 C17 177.85(18) .
C10 N1 C12 N2 0.1(2) .
Zn1 N1 C12 N2 -177.85(13) .
C11 N2 C12 N1 -0.2(2) .
C13 N2 C12 N1 -179.68(19) .
N3 C16 C17 N4 0.5(3) .
C15 N4 C17 C16 0.3(3) .
C18 N4 C17 C16 -178.9(2) .
C16 N3 C15 N4 1.2(3) .
Zn1 N3 C15 N4 -177.70(13) .
C17 N4 C15 N3 -1.0(3) .
C18 N4 C15 N3 178.18(18) .
C12 N2 C11 C10 0.2(2) .
C13 N2 C11 C10 179.7(2) .
C3 O3 C2 C1 -88.0(2) .
O2 C1 C2 O3 170.4(2) .
O1 C1 C2 O3 -13.6(3) .
C5 C6 C7 C8 0.7(4) .
N2 C11 C10 N1 -0.1(2) .
C12 N1 C10 C11 0.0(2) .
Zn1 N1 C10 C11 177.84(15) .
C12 N2 C13 C14 -127.9(2) .
C11 N2 C13 C14 52.7(3) .
C14 C14 C13 N2 -176.1(3) 2_475
C15 N4 C18 C19 -84.1(3) .
C17 N4 C18 C19 94.9(3) .
C19 C19 C18 N4 177.0(3) 2_466
C6 C7 C8 C3 -0.9(4) .
O3 C3 C8 C7 -175.6(2) .
C4 C3 C8 C7 1.1(3) .
